data_1556620
loop_
_publ_author_name
'Strassl, F.'
'Hoffmann, A.'
'Grimm-Lebsanft, B.'
'Rukser, D.'
'Biebl, F.'
'Tran, M.A.'
'Metz, F.'
'Rubhausen, M.'
'Herres-Pawlis, S.'

_publ_section_title
;
 Fluorescent Bis(guanidine) Copper Complexes as Precursors for
 Hydroxylation Catalysis
;
_journal_name_full Inorganics
_journal_page_first 114
_journal_paper_doi 10.3390/inorganics6040114
_journal_volume 6
_journal_year 2018
_chemical_formula_moiety 'C17 H26 Cl2 Cu N6'
_chemical_formula_sum 'C17 H26 Cl2 Cu N6'
_chemical_formula_weight 448.88
_space_group_IT_number 14
_space_group_name_Hall '-P 2yn'
_space_group_name_H-M_alt 'P 1 21/n 1'
_symmetry_cell_setting monoclinic
_symmetry_space_group_name_H-M 'P 1 21/n 1'
_atom_sites_solution_hydrogens geom
_atom_sites_solution_primary direct
_atom_sites_solution_secondary difmap
_cell_angle_alpha 90.00
_cell_angle_beta 113.072(3)
_cell_angle_gamma 90.00
_cell_formula_units_Z 4
_cell_length_a 15.234(3)
_cell_length_b 8.1012(14)
_cell_length_c 17.631(3)
_cell_measurement_reflns_used 2191
_cell_measurement_temperature 100(2)
_cell_measurement_theta_max 25.05
_cell_measurement_theta_min 2.51
_cell_volume 2001.9(6)
_computing_cell_refinement 'Bruker SAINT'
_computing_data_collection 'Bruker APEX'
_computing_data_reduction 'Bruker SAINT'
_computing_structure_refinement 'SHELXL-97 (Sheldrick, 1997)'
_computing_structure_solution 'SHELXS-97 (Sheldrick, 1990)'
_diffrn_ambient_temperature 100(2)
_diffrn_measured_fraction_theta_full 0.995
_diffrn_measured_fraction_theta_max 0.995
_diffrn_measurement_device_type 'Bruker APEX CCD'
_diffrn_measurement_method '\w scans'
_diffrn_radiation_monochromator 'multilayer optics'
_diffrn_radiation_source 'fine-focus sealed tube'
_diffrn_radiation_type MoK\a
_diffrn_radiation_wavelength 0.71073
_diffrn_reflns_av_R_equivalents 0.0838
_diffrn_reflns_av_sigmaI/netI 0.0856
_diffrn_reflns_limit_h_max 20
_diffrn_reflns_limit_h_min -20
_diffrn_reflns_limit_k_max 10
_diffrn_reflns_limit_k_min -10
_diffrn_reflns_limit_l_max 23
_diffrn_reflns_limit_l_min -23
_diffrn_reflns_number 20515
_diffrn_reflns_theta_full 28.50
_diffrn_reflns_theta_max 28.50
_diffrn_reflns_theta_min 2.26
_exptl_absorpt_coefficient_mu 1.372
_exptl_absorpt_correction_T_max 0.7806
_exptl_absorpt_correction_T_min 0.7000
_exptl_absorpt_correction_type multi-scan
_exptl_absorpt_process_details 'SADABS-2008/1 - Bruker AXS'
_exptl_crystal_colour black
_exptl_crystal_density_diffrn 1.489
_exptl_crystal_density_meas ?
_exptl_crystal_density_method 'not measured'
_exptl_crystal_description block
_exptl_crystal_F_000 932
_exptl_crystal_size_max 0.28
_exptl_crystal_size_mid 0.24
_exptl_crystal_size_min 0.19
_refine_diff_density_max 0.934
_refine_diff_density_min -0.555
_refine_diff_density_rms 0.103
_refine_ls_extinction_method none
_refine_ls_goodness_of_fit_ref 1.031
_refine_ls_hydrogen_treatment constr
_refine_ls_matrix_type full
_refine_ls_number_parameters 239
_refine_ls_number_reflns 5052
_refine_ls_number_restraints 0
_refine_ls_restrained_S_all 1.031
_refine_ls_R_factor_all 0.0676
_refine_ls_R_factor_gt 0.0471
_refine_ls_shift/su_max 0.032
_refine_ls_shift/su_mean 0.000
_refine_ls_structure_factor_coef Fsqd
_refine_ls_weighting_details 'calc w=1/[\s^2^(Fo^2^)+(0.0313P)^2^+1.5744P] where P=(Fo^2^+2Fc^2^)/3'
_refine_ls_weighting_scheme calc
_refine_ls_wR_factor_gt 0.1113
_refine_ls_wR_factor_ref 0.1199
_reflns_number_gt 3881
_reflns_number_total 5052
_reflns_threshold_expression >2sigma(I)
_cod_data_source_file C4.cif
_cod_data_source_block n16_a85
_cod_depositor_comments
;
The following automatic conversions were performed:

data item '_exptl_crystal_density_meas' value 'not measured' was
changed to '?' -- the value is perceived as not measured.

Automatic conversion script
Id: cif_fix_values 6909 2019-04-08 15:41:33Z antanas 
;
_cod_original_cell_volume 2001.8(6)
_cod_original_sg_symbol_H-M P2(1)/n
_cod_database_code 1556620

loop_
_symmetry_equiv_pos_as_xyz
'x, y, z'
'-x+1/2, y+1/2, -z+1/2'
'-x, -y, -z'
'x-1/2, -y-1/2, z-1/2'

loop_
_atom_site_label
_atom_site_type_symbol
_atom_site_fract_x
_atom_site_fract_y
_atom_site_fract_z
_atom_site_U_iso_or_equiv
_atom_site_adp_type
_atom_site_occupancy
_atom_site_symmetry_multiplicity
_atom_site_calc_flag
_atom_site_refinement_flags
_atom_site_disorder_assembly
_atom_site_disorder_group
Cu1 Cu 0.51148(2) 0.69405(4) 0.23374(2) 0.01551(11) Uani 1 1 d . . .
Cl1 Cl 0.58496(5) 0.82684(9) 0.16219(5) 0.02592(18) Uani 1 1 d . . .
N1 N 0.35612(17) 0.7779(3) 0.01640(15) 0.0179(5) Uani 1 1 d . . .
C1 C 0.3453(2) 0.9201(4) -0.0384(2) 0.0238(7) Uani 1 1 d . . .
H1A H 0.2775 0.9392 -0.0746 0.029 Uiso 1 1 calc R . .
H1B H 0.3828 0.9056 -0.0728 0.029 Uiso 1 1 calc R . .
C17 C 0.6261(2) 0.3677(4) 0.20876(19) 0.0235(6) Uani 1 1 d . . .
H17A H 0.6869 0.3314 0.2075 0.035 Uiso 1 1 calc R . .
H17B H 0.6174 0.4859 0.1962 0.035 Uiso 1 1 calc R . .
H17C H 0.5737 0.3058 0.1677 0.035 Uiso 1 1 calc R . .
N2 N 0.37290(16) 0.9946(3) 0.09641(16) 0.0176(5) Uani 1 1 d . . .
Cl2 Cl 0.60867(5) 0.76459(9) 0.36300(5) 0.02640(18) Uani 1 1 d . . .
C2 C 0.3849(2) 1.0600(3) 0.02365(19) 0.0223(6) Uani 1 1 d . . .
H2A H 0.4530 1.0812 0.0351 0.027 Uiso 1 1 calc R . .
H2B H 0.3481 1.1631 0.0040 0.027 Uiso 1 1 calc R . .
N3 N 0.37684(16) 0.7311(3) 0.15685(15) 0.0156(5) Uani 1 1 d . . .
C3 C 0.4010(2) 1.0875(4) 0.1725(2) 0.0252(7) Uani 1 1 d . . .
H3A H 0.3774 1.0318 0.2101 0.038 Uiso 1 1 calc R . .
H3B H 0.3739 1.1989 0.1606 0.038 Uiso 1 1 calc R . .
H3C H 0.4708 1.0949 0.1982 0.038 Uiso 1 1 calc R . .
C5 C 0.36812(18) 0.8281(3) 0.09206(18) 0.0149(5) Uani 1 1 d . . .
N5 N 0.56076(17) 0.2921(3) 0.38157(15) 0.0174(5) Uani 1 1 d . . .
N4 N 0.48259(16) 0.4757(3) 0.26633(15) 0.0152(5) Uani 1 1 d . . .
C4 C 0.3566(2) 0.6086(3) -0.0093(2) 0.0226(6) Uani 1 1 d . . .
H4A H 0.3703 0.5353 0.0382 0.034 Uiso 1 1 calc R . .
H4B H 0.4057 0.5947 -0.0317 0.034 Uiso 1 1 calc R . .
H4C H 0.2940 0.5810 -0.0518 0.034 Uiso 1 1 calc R . .
C6 C 0.29846(19) 0.6261(3) 0.14640(17) 0.0145(5) Uani 1 1 d . . .
N6 N 0.62666(17) 0.3381(3) 0.29010(16) 0.0187(5) Uani 1 1 d . . .
C7 C 0.2096(2) 0.6489(3) 0.08184(19) 0.0172(6) Uani 1 1 d . . .
H7 H 0.2030 0.7313 0.0416 0.021 Uiso 1 1 calc R . .
C8 C 0.1310(2) 0.5545(4) 0.07502(19) 0.0196(6) Uani 1 1 d . . .
H8 H 0.0716 0.5728 0.0304 0.024 Uiso 1 1 calc R . .
C9 C 0.1387(2) 0.4337(4) 0.1329(2) 0.0222(6) Uani 1 1 d . . .
H9 H 0.0850 0.3687 0.1284 0.027 Uiso 1 1 calc R . .
C10 C 0.2263(2) 0.4096(3) 0.1973(2) 0.0198(6) Uani 1 1 d . . .
H10 H 0.2320 0.3263 0.2369 0.024 Uiso 1 1 calc R . .
C11 C 0.30649(19) 0.5042(3) 0.20594(18) 0.0160(6) Uani 1 1 d . . .
C12 C 0.39518(19) 0.4798(3) 0.28314(18) 0.0177(6) Uani 1 1 d . . .
H12A H 0.4002 0.5707 0.3222 0.021 Uiso 1 1 calc R . .
H12B H 0.3896 0.3749 0.3098 0.021 Uiso 1 1 calc R . .
C13 C 0.55258(19) 0.3762(3) 0.31126(18) 0.0160(6) Uani 1 1 d . . .
C14 C 0.5413(2) 0.3759(4) 0.44713(19) 0.0242(7) Uani 1 1 d . . .
H14A H 0.5806 0.3268 0.5005 0.036 Uiso 1 1 calc R . .
H14B H 0.4737 0.3634 0.4372 0.036 Uiso 1 1 calc R . .
H14C H 0.5567 0.4934 0.4475 0.036 Uiso 1 1 calc R . .
C15 C 0.6495(2) 0.1950(4) 0.4106(2) 0.0230(6) Uani 1 1 d . . .
H15A H 0.6384 0.0814 0.4255 0.028 Uiso 1 1 calc R . .
H15B H 0.6994 0.2478 0.4591 0.028 Uiso 1 1 calc R . .
C16 C 0.6781(2) 0.1942(3) 0.33688(19) 0.0208(6) Uani 1 1 d . . .
H16A H 0.7479 0.2071 0.3544 0.025 Uiso 1 1 calc R . .
H16B H 0.6573 0.0914 0.3044 0.025 Uiso 1 1 calc R . .

loop_
_atom_site_aniso_label
_atom_site_aniso_U_11
_atom_site_aniso_U_22
_atom_site_aniso_U_33
_atom_site_aniso_U_23
_atom_site_aniso_U_13
_atom_site_aniso_U_12
Cu1 0.01442(18) 0.01348(17) 0.0177(2) 0.00190(13) 0.00534(15) -0.00159(12)
Cl1 0.0200(4) 0.0264(4) 0.0353(5) 0.0121(3) 0.0151(3) 0.0012(3)
N1 0.0213(12) 0.0175(11) 0.0142(13) 0.0016(9) 0.0062(11) -0.0034(9)
C1 0.0217(15) 0.0268(15) 0.0207(18) 0.0089(13) 0.0059(13) -0.0045(12)
C17 0.0285(16) 0.0240(14) 0.0245(18) 0.0023(12) 0.0174(15) 0.0036(12)
N2 0.0184(12) 0.0130(11) 0.0225(14) 0.0026(9) 0.0091(11) -0.0015(9)
Cl2 0.0265(4) 0.0200(3) 0.0232(4) -0.0003(3) -0.0006(3) -0.0029(3)
C2 0.0211(15) 0.0167(13) 0.0278(18) 0.0080(12) 0.0083(14) 0.0005(11)
N3 0.0148(11) 0.0137(10) 0.0167(13) 0.0013(9) 0.0046(10) -0.0016(9)
C3 0.0293(17) 0.0148(13) 0.0323(19) -0.0039(12) 0.0127(15) -0.0027(12)
C5 0.0099(12) 0.0153(12) 0.0196(16) 0.0001(11) 0.0058(11) -0.0020(9)
N5 0.0211(12) 0.0148(11) 0.0170(13) 0.0022(9) 0.0083(11) 0.0022(9)
N4 0.0162(11) 0.0131(10) 0.0173(13) 0.0025(9) 0.0074(10) 0.0020(9)
C4 0.0270(16) 0.0211(14) 0.0226(17) -0.0045(12) 0.0130(14) -0.0030(12)
C6 0.0162(13) 0.0147(12) 0.0151(15) -0.0018(10) 0.0089(12) -0.0020(10)
N6 0.0210(12) 0.0174(11) 0.0209(14) 0.0018(10) 0.0117(11) 0.0017(9)
C7 0.0181(13) 0.0166(12) 0.0177(16) -0.0008(11) 0.0077(12) -0.0012(10)
C8 0.0143(13) 0.0240(14) 0.0209(17) -0.0026(12) 0.0072(12) -0.0015(11)
C9 0.0180(14) 0.0218(14) 0.0298(18) -0.0040(13) 0.0126(14) -0.0060(11)
C10 0.0238(15) 0.0169(13) 0.0246(17) 0.0021(11) 0.0157(14) -0.0012(11)
C11 0.0169(13) 0.0129(12) 0.0211(16) -0.0016(11) 0.0106(12) 0.0000(10)
C12 0.0203(14) 0.0176(13) 0.0181(16) 0.0047(11) 0.0106(13) 0.0032(11)
C13 0.0182(13) 0.0118(12) 0.0186(16) -0.0016(10) 0.0076(12) -0.0033(10)
C14 0.0317(17) 0.0257(15) 0.0174(17) 0.0036(12) 0.0120(14) 0.0053(13)
C15 0.0217(15) 0.0227(15) 0.0236(18) 0.0041(12) 0.0076(13) 0.0039(12)
C16 0.0205(14) 0.0181(13) 0.0247(18) 0.0024(12) 0.0097(13) 0.0040(11)

loop_
_atom_type_symbol
_atom_type_description
_atom_type_scat_dispersion_real
_atom_type_scat_dispersion_imag
_atom_type_scat_source
C C 0.0033 0.0016 'International Tables Vol C Tables 4.2.6.8 and 6.1.1.4'
H H 0.0000 0.0000 'International Tables Vol C Tables 4.2.6.8 and 6.1.1.4'
N N 0.0061 0.0033 'International Tables Vol C Tables 4.2.6.8 and 6.1.1.4'
Cl Cl 0.1484 0.1585 'International Tables Vol C Tables 4.2.6.8 and 6.1.1.4'
Cu Cu 0.3201 1.2651 'International Tables Vol C Tables 4.2.6.8 and 6.1.1.4'

loop_
_geom_angle_atom_site_label_1
_geom_angle_atom_site_label_2
_geom_angle_atom_site_label_3
_geom_angle
_geom_angle_site_symmetry_1
_geom_angle_site_symmetry_3
N4 Cu1 N3 92.62(9) . .
N4 Cu1 Cl2 93.81(7) . .
N3 Cu1 Cl2 138.18(7) . .
N4 Cu1 Cl1 144.04(7) . .
N3 Cu1 Cl1 98.73(7) . .
Cl2 Cu1 Cl1 99.85(3) . .
C5 N1 C4 125.9(2) . .
C5 N1 C1 110.7(2) . .
C4 N1 C1 123.4(2) . .
N1 C1 C2 101.5(2) . .
N1 C1 H1A 111.5 . .
C2 C1 H1A 111.5 . .
N1 C1 H1B 111.5 . .
C2 C1 H1B 111.5 . .
H1A C1 H1B 109.3 . .
N6 C17 H17A 109.5 . .
N6 C17 H17B 109.5 . .
H17A C17 H17B 109.5 . .
N6 C17 H17C 109.5 . .
H17A C17 H17C 109.5 . .
H17B C17 H17C 109.5 . .
C5 N2 C3 124.1(3) . .
C5 N2 C2 109.5(2) . .
C3 N2 C2 122.0(2) . .
N2 C2 C1 102.1(2) . .
N2 C2 H2A 111.4 . .
C1 C2 H2A 111.4 . .
N2 C2 H2B 111.4 . .
C1 C2 H2B 111.4 . .
H2A C2 H2B 109.2 . .
C5 N3 C6 116.2(2) . .
C5 N3 Cu1 113.45(17) . .
C6 N3 Cu1 126.10(18) . .
N2 C3 H3A 109.5 . .
N2 C3 H3B 109.5 . .
H3A C3 H3B 109.5 . .
N2 C3 H3C 109.5 . .
H3A C3 H3C 109.5 . .
H3B C3 H3C 109.5 . .
N1 C5 N3 126.6(2) . .
N1 C5 N2 110.1(2) . .
N3 C5 N2 123.2(3) . .
C13 N5 C14 120.4(2) . .
C13 N5 C15 108.9(2) . .
C14 N5 C15 114.5(2) . .
C13 N4 C12 118.2(2) . .
C13 N4 Cu1 120.22(18) . .
C12 N4 Cu1 111.25(17) . .
N1 C4 H4A 109.5 . .
N1 C4 H4B 109.5 . .
H4A C4 H4B 109.5 . .
N1 C4 H4C 109.5 . .
H4A C4 H4C 109.5 . .
H4B C4 H4C 109.5 . .
C7 C6 C11 118.2(2) . .
C7 C6 N3 121.6(2) . .
C11 C6 N3 120.0(2) . .
C13 N6 C17 123.5(2) . .
C13 N6 C16 110.2(2) . .
C17 N6 C16 118.9(2) . .
C8 C7 C6 121.7(3) . .
C8 C7 H7 119.1 . .
C6 C7 H7 119.1 . .
C9 C8 C7 120.4(3) . .
C9 C8 H8 119.8 . .
C7 C8 H8 119.8 . .
C8 C9 C10 118.7(3) . .
C8 C9 H9 120.7 . .
C10 C9 H9 120.7 . .
C9 C10 C11 122.1(3) . .
C9 C10 H10 119.0 . .
C11 C10 H10 119.0 . .
C10 C11 C6 119.0(3) . .
C10 C11 C12 117.5(3) . .
C6 C11 C12 123.3(2) . .
N4 C12 C11 112.5(2) . .
N4 C12 H12A 109.1 . .
C11 C12 H12A 109.1 . .
N4 C12 H12B 109.1 . .
C11 C12 H12B 109.1 . .
H12A C12 H12B 107.8 . .
N4 C13 N6 122.4(3) . .
N4 C13 N5 127.4(2) . .
N6 C13 N5 110.1(2) . .
N5 C14 H14A 109.5 . .
N5 C14 H14B 109.5 . .
H14A C14 H14B 109.5 . .
N5 C14 H14C 109.5 . .
H14A C14 H14C 109.5 . .
H14B C14 H14C 109.5 . .
N5 C15 C16 103.6(2) . .
N5 C15 H15A 111.0 . .
C16 C15 H15A 111.0 . .
N5 C15 H15B 111.0 . .
C16 C15 H15B 111.0 . .
H15A C15 H15B 109.0 . .
N6 C16 C15 102.0(2) . .
N6 C16 H16A 111.4 . .
C15 C16 H16A 111.4 . .
N6 C16 H16B 111.4 . .
C15 C16 H16B 111.4 . .
H16A C16 H16B 109.2 . .

loop_
_geom_bond_atom_site_label_1
_geom_bond_atom_site_label_2
_geom_bond_distance
_geom_bond_site_symmetry_2
Cu1 N4 1.963(2) .
Cu1 N3 1.989(2) .
Cu1 Cl2 2.2512(9) .
Cu1 Cl1 2.2601(8) .
N1 C5 1.337(4) .
N1 C4 1.445(4) .
N1 C1 1.471(4) .
C1 C2 1.526(4) .
C1 H1A 0.9900 .
C1 H1B 0.9900 .
C17 N6 1.451(4) .
C17 H17A 0.9800 .
C17 H17B 0.9800 .
C17 H17C 0.9800 .
N2 C5 1.351(3) .
N2 C3 1.449(4) .
N2 C2 1.464(4) .
C2 H2A 0.9900 .
C2 H2B 0.9900 .
N3 C5 1.350(4) .
N3 C6 1.418(3) .
C3 H3A 0.9800 .
C3 H3B 0.9800 .
C3 H3C 0.9800 .
N5 C13 1.377(4) .
N5 C14 1.467(4) .
N5 C15 1.472(4) .
N4 C13 1.323(3) .
N4 C12 1.474(3) .
C4 H4A 0.9800 .
C4 H4B 0.9800 .
C4 H4C 0.9800 .
C6 C7 1.398(4) .
C6 C11 1.412(4) .
N6 C13 1.356(3) .
N6 C16 1.465(4) .
C7 C8 1.386(4) .
C7 H7 0.9500 .
C8 C9 1.385(4) .
C8 H8 0.9500 .
C9 C10 1.386(4) .
C9 H9 0.9500 .
C10 C11 1.399(4) .
C10 H10 0.9500 .
C11 C12 1.509(4) .
C12 H12A 0.9900 .
C12 H12B 0.9900 .
C14 H14A 0.9800 .
C14 H14B 0.9800 .
C14 H14C 0.9800 .
C15 C16 1.524(4) .
C15 H15A 0.9900 .
C15 H15B 0.9900 .
C16 H16A 0.9900 .
C16 H16B 0.9900 .

loop_
_geom_torsion_atom_site_label_1
_geom_torsion_atom_site_label_2
_geom_torsion_atom_site_label_3
_geom_torsion_atom_site_label_4
_geom_torsion
_geom_torsion_site_symmetry_1
_geom_torsion_site_symmetry_2
_geom_torsion_site_symmetry_3
_geom_torsion_site_symmetry_4
C5 N1 C1 C2 17.8(3) . . . .
C4 N1 C1 C2 -160.4(3) . . . .
C5 N2 C2 C1 22.9(3) . . . .
C3 N2 C2 C1 -179.7(2) . . . .
N1 C1 C2 N2 -23.3(3) . . . .
N4 Cu1 N3 C5 -150.3(2) . . . .
Cl2 Cu1 N3 C5 111.07(19) . . . .
Cl1 Cu1 N3 C5 -4.48(19) . . . .
N4 Cu1 N3 C6 5.4(2) . . . .
Cl2 Cu1 N3 C6 -93.3(2) . . . .
Cl1 Cu1 N3 C6 151.2(2) . . . .
C4 N1 C5 N3 -4.5(4) . . . .
C1 N1 C5 N3 177.5(3) . . . .
C4 N1 C5 N2 174.0(2) . . . .
C1 N1 C5 N2 -4.0(3) . . . .
C6 N3 C5 N1 -60.6(4) . . . .
Cu1 N3 C5 N1 97.6(3) . . . .
C6 N3 C5 N2 121.1(3) . . . .
Cu1 N3 C5 N2 -80.7(3) . . . .
C3 N2 C5 N1 -169.5(2) . . . .
C2 N2 C5 N1 -12.7(3) . . . .
C3 N2 C5 N3 9.1(4) . . . .
C2 N2 C5 N3 165.9(2) . . . .
N3 Cu1 N4 C13 170.2(2) . . . .
Cl2 Cu1 N4 C13 -51.1(2) . . . .
Cl1 Cu1 N4 C13 61.4(3) . . . .
N3 Cu1 N4 C12 -45.31(19) . . . .
Cl2 Cu1 N4 C12 93.34(18) . . . .
Cl1 Cu1 N4 C12 -154.09(14) . . . .
C5 N3 C6 C7 -14.6(4) . . . .
Cu1 N3 C6 C7 -169.7(2) . . . .
C5 N3 C6 C11 171.0(2) . . . .
Cu1 N3 C6 C11 16.0(3) . . . .
C11 C6 C7 C8 -0.6(4) . . . .
N3 C6 C7 C8 -175.1(3) . . . .
C6 C7 C8 C9 0.0(4) . . . .
C7 C8 C9 C10 0.0(4) . . . .
C8 C9 C10 C11 0.5(4) . . . .
C9 C10 C11 C6 -1.1(4) . . . .
C9 C10 C11 C12 173.6(3) . . . .
C7 C6 C11 C10 1.1(4) . . . .
N3 C6 C11 C10 175.6(2) . . . .
C7 C6 C11 C12 -173.3(2) . . . .
N3 C6 C11 C12 1.3(4) . . . .
C13 N4 C12 C11 -144.8(2) . . . .
Cu1 N4 C12 C11 69.9(2) . . . .
C10 C11 C12 N4 138.0(2) . . . .
C6 C11 C12 N4 -47.6(3) . . . .
C12 N4 C13 N6 166.2(3) . . . .
Cu1 N4 C13 N6 -51.7(3) . . . .
C12 N4 C13 N5 -10.8(4) . . . .
Cu1 N4 C13 N5 131.2(2) . . . .
C17 N6 C13 N4 -15.3(4) . . . .
C16 N6 C13 N4 -164.6(3) . . . .
C17 N6 C13 N5 162.1(3) . . . .
C16 N6 C13 N5 12.9(3) . . . .
C14 N5 C13 N4 -45.4(4) . . . .
C15 N5 C13 N4 179.5(3) . . . .
C14 N5 C13 N6 137.3(3) . . . .
C15 N5 C13 N6 2.1(3) . . . .
C13 N5 C15 C16 -15.2(3) . . . .
C14 N5 C15 C16 -153.2(2) . . . .
C13 N6 C16 C15 -21.4(3) . . . .
C17 N6 C16 C15 -172.3(3) . . . .
N5 C15 C16 N6 21.2(3) . . . .
